data_7056019
loop_
_publ_author_name
'Al Abbas, Alexandre'
'Heinrich, Beno\^it'
'L'Her, Matthieu'
'Couzign\'e, Emilie'
'Welter, Richard'
'Douce, Laurent'

_publ_section_title
;
 Bolaamphiphilic liquid crystals based on bis-imidazolium cations
;
_journal_issue 7
_journal_name_full 'New J. Chem.'
_journal_page_first 2604
_journal_paper_doi 10.1039/C6NJ03590F
_journal_volume 41
_journal_year 2017
_chemical_formula_moiety 'C34 H48 N4 Ni O2, H2 O, Ni C4 N4'
_chemical_formula_sum 'C38 H50 N8 Ni O3'
_chemical_formula_weight 725.57
_chemical_name_systematic
; 
 ? 
;
_space_group_IT_number 2
_symmetry_cell_setting triclinic
_symmetry_space_group_name_Hall '-P 1'
_symmetry_space_group_name_H-M 'P -1'
_atom_sites_solution_hydrogens geom
_atom_sites_solution_primary direct
_atom_sites_solution_secondary difmap
_audit_creation_method SHELXL-97
_audit_update_record
;
2016-07-28 deposited with the CCDC.
2017-02-21 downloaded from the CCDC.
;
_cell_angle_alpha 90.611(2)
_cell_angle_beta 99.078(2)
_cell_angle_gamma 108.8990(13)
_cell_formula_units_Z 2
_cell_length_a 8.8400(3)
_cell_length_b 9.3130(4)
_cell_length_c 24.9890(5)
_cell_measurement_reflns_used 18343
_cell_measurement_temperature 173(2)
_cell_measurement_theta_max 30.034
_cell_measurement_theta_min 0.998
_cell_volume 1917.78(11)
_computing_cell_refinement 'Denzo (Nonius B.V., 1998)'
_computing_data_collection 'Collect (Nonius B.V., 1998)'
_computing_data_reduction 'Denzo (Nonius B.V., 1998)'
_computing_molecular_graphics 'PLATON 98 (Spek, 1998)'
_computing_publication_material 'SHELXL-97 (Sheldrick, 1997)'
_computing_structure_refinement 'SHELXL-97 (Sheldrick, 1997)'
_computing_structure_solution 'SHELXS-97 (Sheldrick, 1997)'
_diffrn_ambient_temperature 173(2)
_diffrn_measured_fraction_theta_full 0.991
_diffrn_measured_fraction_theta_max 0.991
_diffrn_measurement_device_type KappaCCD
_diffrn_measurement_method '\p scans'
_diffrn_radiation_monochromator graphite
_diffrn_radiation_source 'fine-focus sealed tube'
_diffrn_radiation_type MoK\a
_diffrn_radiation_wavelength 0.71073
_diffrn_reflns_av_R_equivalents 0.0523
_diffrn_reflns_av_sigmaI/netI 0.0860
_diffrn_reflns_limit_h_max 12
_diffrn_reflns_limit_h_min -12
_diffrn_reflns_limit_k_max 13
_diffrn_reflns_limit_k_min -13
_diffrn_reflns_limit_l_max 35
_diffrn_reflns_limit_l_min 0
_diffrn_reflns_number 11123
_diffrn_reflns_theta_full 30.03
_diffrn_reflns_theta_max 30.03
_diffrn_reflns_theta_min 1.65
_exptl_absorpt_coefficient_mu 0.552
_exptl_absorpt_correction_type none
_exptl_crystal_colour colorless
_exptl_crystal_density_diffrn 1.256
_exptl_crystal_density_method 'not measured'
_exptl_crystal_description prism
_exptl_crystal_F_000 772
_exptl_crystal_size_max 0.13
_exptl_crystal_size_mid 0.10
_exptl_crystal_size_min 0.07
_refine_diff_density_max 0.667
_refine_diff_density_min -0.710
_refine_diff_density_rms 0.058
_refine_ls_extinction_method none
_refine_ls_goodness_of_fit_ref 1.043
_refine_ls_hydrogen_treatment mixed
_refine_ls_matrix_type full
_refine_ls_number_parameters 459
_refine_ls_number_reflns 11122
_refine_ls_number_restraints 0
_refine_ls_restrained_S_all 1.043
_refine_ls_R_factor_all 0.0669
_refine_ls_R_factor_gt 0.0458
_refine_ls_shift/su_max 0.001
_refine_ls_shift/su_mean 0.000
_refine_ls_structure_factor_coef Fsqd
_refine_ls_weighting_details 'calc w=1/[\s^2^(Fo^2^)+(0.0473P)^2^+0.0000P] where P=(Fo^2^+2Fc^2^)/3'
_refine_ls_weighting_scheme calc
_refine_ls_wR_factor_gt 0.1181
_refine_ls_wR_factor_ref 0.1277
_reflns_number_gt 8181
_reflns_number_total 11122
_reflns_threshold_expression >2sigma(I)
_cod_data_source_file c6nj03590f2.cif
_cod_data_source_block 2b
_cod_depositor_comments 'Adding full bibliography for 7056018--7056019.cif.'
_cod_original_sg_symbol_H-M P-1
_cod_database_code 7056019

loop_
_symmetry_equiv_pos_as_xyz
'x, y, z'
'-x, -y, -z'

loop_
_atom_site_label
_atom_site_type_symbol
_atom_site_fract_x
_atom_site_fract_y
_atom_site_fract_z
_atom_site_U_iso_or_equiv
_atom_site_adp_type
_atom_site_occupancy
_atom_site_symmetry_multiplicity
_atom_site_calc_flag
Ni1 Ni 0.83497(2) 0.48671(2) 0.149835(9) 0.02962(8) Uani 1 1 d
O1 O -0.12890(14) 0.53224(14) 0.33309(5) 0.0336(3) Uani 1 1 d
O2 O 1.40824(14) 0.05684(14) 0.61667(5) 0.0321(3) Uani 1 1 d
N1 N -0.57686(19) 0.72126(17) 0.07320(6) 0.0366(3) Uani 1 1 d
N2 N -0.47648(16) 0.85588(14) 0.14896(5) 0.0266(3) Uani 1 1 d
N3 N 1.94088(19) -0.15037(19) 0.89214(6) 0.0399(4) Uani 1 1 d
N4 N 1.80284(16) -0.18846(15) 0.81109(5) 0.0268(3) Uani 1 1 d
N5 N 1.1916(2) 0.6605(2) 0.18075(8) 0.0526(5) Uani 1 1 d
N6 N 0.87856(19) 0.25272(19) 0.22811(7) 0.0438(4) Uani 1 1 d
N7 N 0.4761(2) 0.32218(19) 0.11913(8) 0.0473(4) Uani 1 1 d
N8 N 0.7991(2) 0.6955(2) 0.06115(7) 0.0549(5) Uani 1 1 d
C1 C -0.6373(3) 0.5916(2) 0.03287(9) 0.0539(6) Uani 1 1 d
H1A H -0.6090 0.5053 0.0482 0.081 Uiso 1 1 calc
H1B H -0.5877 0.6197 0.0004 0.081 Uiso 1 1 calc
H1C H -0.7554 0.5631 0.0231 0.081 Uiso 1 1 calc
C2 C -0.5754(3) 0.8666(2) 0.06372(8) 0.0470(5) Uani 1 1 d
H2 H -0.6112 0.9013 0.0300 0.056 Uiso 1 1 calc
C3 C -0.5143(3) 0.9502(2) 0.11076(8) 0.0401(4) Uani 1 1 d
H3 H -0.4996 1.0551 0.1168 0.048 Uiso 1 1 calc
C4 C -0.5171(2) 0.71809(18) 0.12532(7) 0.0297(3) Uani 1 1 d
H4 H -0.5056 0.6310 0.1427 0.036 Uiso 1 1 calc
C5 C -0.4277(2) 0.90009(18) 0.20774(7) 0.0289(3) Uani 1 1 d
H5A H -0.5250 0.8977 0.2231 0.035 Uiso 1 1 calc
H5B H -0.3517 1.0059 0.2128 0.035 Uiso 1 1 calc
C6 C -0.34810(19) 0.79847(17) 0.23838(6) 0.0260(3) Uani 1 1 d
C7 C -0.1878(2) 0.8133(2) 0.23655(7) 0.0329(4) Uani 1 1 d
H7 H -0.1300 0.8850 0.2140 0.039 Uiso 1 1 calc
C8 C -0.1095(2) 0.7255(2) 0.26703(7) 0.0322(3) Uani 1 1 d
H8 H 0.0000 0.7363 0.2650 0.039 Uiso 1 1 calc
C9 C -0.19351(19) 0.62194(17) 0.30047(6) 0.0266(3) Uani 1 1 d
C10 C -0.35497(19) 0.60524(18) 0.30236(7) 0.0287(3) Uani 1 1 d
H10 H -0.4130 0.5335 0.3249 0.034 Uiso 1 1 calc
C11 C -0.43116(18) 0.69266(18) 0.27161(7) 0.0278(3) Uani 1 1 d
H11 H -0.5413 0.6804 0.2732 0.033 Uiso 1 1 calc
C12 C 0.03836(19) 0.54941(19) 0.33402(7) 0.0306(3) Uani 1 1 d
H12A H 0.1071 0.6557 0.3455 0.037 Uiso 1 1 calc
H12B H 0.0559 0.5246 0.2974 0.037 Uiso 1 1 calc
C13 C 0.0821(2) 0.44216(19) 0.37375(7) 0.0328(4) Uani 1 1 d
H13A H 0.0179 0.3360 0.3604 0.039 Uiso 1 1 calc
H13B H 0.0535 0.4614 0.4092 0.039 Uiso 1 1 calc
C14 C 0.2621(2) 0.46105(18) 0.38145(7) 0.0294(3) Uani 1 1 d
H14A H 0.3258 0.5686 0.3930 0.035 Uiso 1 1 calc
H14B H 0.2892 0.4376 0.3461 0.035 Uiso 1 1 calc
C15 C 0.3123(2) 0.35967(19) 0.42318(7) 0.0299(3) Uani 1 1 d
H15A H 0.2883 0.3850 0.4588 0.036 Uiso 1 1 calc
H15B H 0.2468 0.2523 0.4122 0.036 Uiso 1 1 calc
C16 C 0.49094(19) 0.37642(18) 0.42941(7) 0.0280(3) Uani 1 1 d
H16A H 0.5560 0.4845 0.4394 0.034 Uiso 1 1 calc
H16B H 0.5139 0.3491 0.3939 0.034 Uiso 1 1 calc
C17 C 0.5459(2) 0.27918(18) 0.47179(7) 0.0287(3) Uani 1 1 d
H17A H 0.5210 0.3047 0.5072 0.034 Uiso 1 1 calc
H17B H 0.4834 0.1707 0.4614 0.034 Uiso 1 1 calc
C18 C 0.72614(19) 0.30115(18) 0.47810(7) 0.0283(3) Uani 1 1 d
H18A H 0.7885 0.4094 0.4888 0.034 Uiso 1 1 calc
H18B H 0.7510 0.2769 0.4425 0.034 Uiso 1 1 calc
C19 C 0.7818(2) 0.20318(18) 0.51994(7) 0.0298(3) Uani 1 1 d
H19A H 0.7557 0.2270 0.5554 0.036 Uiso 1 1 calc
H19B H 0.7196 0.0950 0.5090 0.036 Uiso 1 1 calc
C20 C 0.9615(2) 0.22440(19) 0.52707(7) 0.0301(3) Uani 1 1 d
H20A H 1.0240 0.3321 0.5388 0.036 Uiso 1 1 calc
H20B H 0.9883 0.2025 0.4915 0.036 Uiso 1 1 calc
C21 C 1.01463(19) 0.12315(18) 0.56829(7) 0.0289(3) Uani 1 1 d
H21A H 0.9922 0.1480 0.6042 0.035 Uiso 1 1 calc
H21B H 0.9491 0.0157 0.5574 0.035 Uiso 1 1 calc
C22 C 1.1939(2) 0.14038(19) 0.57359(7) 0.0296(3) Uani 1 1 d
H22A H 1.2176 0.1166 0.5377 0.035 Uiso 1 1 calc
H22B H 1.2604 0.2470 0.5854 0.035 Uiso 1 1 calc
C23 C 1.23931(19) 0.03537(18) 0.61429(7) 0.0278(3) Uani 1 1 d
H23A H 1.2184 0.0597 0.6505 0.033 Uiso 1 1 calc
H23B H 1.1737 -0.0717 0.6028 0.033 Uiso 1 1 calc
C24 C 1.47560(19) -0.02549(17) 0.65203(6) 0.0260(3) Uani 1 1 d
C25 C 1.64110(19) 0.0019(2) 0.65380(7) 0.0327(4) Uani 1 1 d
H25 H 1.6989 0.0744 0.6315 0.039 Uiso 1 1 calc
C26 C 1.7216(2) -0.0759(2) 0.68789(7) 0.0340(4) Uani 1 1 d
H26 H 1.8341 -0.0573 0.6886 0.041 Uiso 1 1 calc
C27 C 1.6381(2) -0.18200(18) 0.72134(7) 0.0283(3) Uani 1 1 d
C28 C 1.47396(19) -0.20820(18) 0.71918(6) 0.0271(3) Uani 1 1 d
H28 H 1.4164 -0.2803 0.7417 0.033 Uiso 1 1 calc
C29 C 1.39108(18) -0.13129(18) 0.68476(6) 0.0265(3) Uani 1 1 d
H29 H 1.2782 -0.1510 0.6837 0.032 Uiso 1 1 calc
C30 C 1.7248(2) -0.2692(2) 0.75754(7) 0.0359(4) Uani 1 1 d
H30A H 1.6461 -0.3690 0.7630 0.043 Uiso 1 1 calc
H30B H 1.8086 -0.2883 0.7392 0.043 Uiso 1 1 calc
C31 C 1.8320(2) -0.03930(19) 0.82738(7) 0.0350(4) Uani 1 1 d
H31 H 1.7979 0.0334 0.8069 0.042 Uiso 1 1 calc
C32 C 1.9187(2) -0.0159(2) 0.87823(8) 0.0432(4) Uani 1 1 d
H32 H 1.9571 0.0767 0.9002 0.052 Uiso 1 1 calc
C33 C 1.8690(2) -0.2530(2) 0.85112(7) 0.0324(3) Uani 1 1 d
H33 H 1.8654 -0.3561 0.8504 0.039 Uiso 1 1 calc
C34 C 2.0322(3) -0.1791(3) 0.94360(9) 0.0677(7) Uani 1 1 d
H34A H 1.9560 -0.2290 0.9676 0.102 Uiso 1 1 calc
H34B H 2.1069 -0.0822 0.9614 0.102 Uiso 1 1 calc
H34C H 2.0940 -0.2449 0.9358 0.102 Uiso 1 1 calc
C35 C 1.0573(2) 0.59459(19) 0.16796(8) 0.0342(4) Uani 1 1 d
C36 C 0.8591(2) 0.3428(2) 0.19920(8) 0.0339(4) Uani 1 1 d
C37 C 0.6129(2) 0.38302(19) 0.13190(7) 0.0340(4) Uani 1 1 d
C38 C 0.8133(2) 0.6187(2) 0.09599(8) 0.0383(4) Uani 1 1 d
O3 O 0.6945(3) 0.8742(2) -0.01908(8) 0.0672(5) Uani 1 1 d
HO1 H 0.656(4) 0.817(4) -0.0448(14) 0.092(12) Uiso 1 1 d
HO2 H 0.705(4) 0.799(4) 0.0026(14) 0.104(11) Uiso 1 1 d

loop_
_atom_site_aniso_label
_atom_site_aniso_U_11
_atom_site_aniso_U_22
_atom_site_aniso_U_33
_atom_site_aniso_U_23
_atom_site_aniso_U_13
_atom_site_aniso_U_12
Ni1 0.02807(12) 0.02306(11) 0.03514(13) 0.00381(8) 0.00409(8) 0.00545(8)
O1 0.0259(6) 0.0357(6) 0.0403(7) 0.0124(5) 0.0014(5) 0.0132(5)
O2 0.0264(6) 0.0373(6) 0.0341(6) 0.0138(5) 0.0029(5) 0.0134(5)
N1 0.0464(9) 0.0319(7) 0.0297(7) -0.0011(6) -0.0021(6) 0.0146(7)
N2 0.0310(7) 0.0228(6) 0.0267(7) 0.0042(5) 0.0017(5) 0.0112(5)
N3 0.0364(8) 0.0502(9) 0.0295(7) -0.0020(7) -0.0026(6) 0.0135(7)
N4 0.0264(6) 0.0258(6) 0.0270(7) 0.0000(5) 0.0003(5) 0.0090(5)
N5 0.0325(9) 0.0468(10) 0.0739(13) 0.0102(9) 0.0096(8) 0.0064(7)
N6 0.0374(8) 0.0402(9) 0.0557(10) 0.0189(8) 0.0132(8) 0.0125(7)
N7 0.0369(9) 0.0379(9) 0.0599(11) 0.0111(8) 0.0003(8) 0.0059(7)
N8 0.0632(12) 0.0391(9) 0.0448(10) 0.0112(8) -0.0104(9) 0.0020(8)
C1 0.0718(15) 0.0437(11) 0.0391(11) -0.0129(9) -0.0105(10) 0.0193(11)
C2 0.0725(14) 0.0418(10) 0.0315(9) 0.0098(8) 0.0001(9) 0.0292(10)
C3 0.0607(12) 0.0264(8) 0.0370(10) 0.0096(7) 0.0054(8) 0.0206(8)
C4 0.0343(8) 0.0254(7) 0.0294(8) 0.0041(6) 0.0018(6) 0.0114(6)
C5 0.0332(8) 0.0241(7) 0.0298(8) 0.0004(6) 0.0004(6) 0.0124(6)
C6 0.0275(7) 0.0248(7) 0.0241(7) 0.0000(6) -0.0007(6) 0.0088(6)
C7 0.0309(8) 0.0356(9) 0.0321(8) 0.0103(7) 0.0055(7) 0.0107(7)
C8 0.0255(7) 0.0389(9) 0.0337(9) 0.0066(7) 0.0055(6) 0.0124(7)
C9 0.0267(7) 0.0246(7) 0.0277(8) 0.0017(6) -0.0016(6) 0.0103(6)
C10 0.0242(7) 0.0254(7) 0.0333(8) 0.0050(6) 0.0032(6) 0.0047(6)
C11 0.0227(7) 0.0269(7) 0.0325(8) 0.0015(6) 0.0010(6) 0.0084(6)
C12 0.0251(7) 0.0313(8) 0.0353(9) 0.0028(7) -0.0019(6) 0.0122(6)
C13 0.0286(8) 0.0329(8) 0.0370(9) 0.0064(7) -0.0015(7) 0.0133(7)
C14 0.0282(8) 0.0302(8) 0.0306(8) 0.0032(6) -0.0009(6) 0.0135(6)
C15 0.0313(8) 0.0305(8) 0.0304(8) 0.0061(6) 0.0026(6) 0.0148(7)
C16 0.0294(8) 0.0278(7) 0.0287(8) 0.0075(6) 0.0032(6) 0.0129(6)
C17 0.0305(8) 0.0301(8) 0.0283(8) 0.0081(6) 0.0038(6) 0.0142(6)
C18 0.0292(8) 0.0289(8) 0.0297(8) 0.0088(6) 0.0047(6) 0.0135(6)
C19 0.0311(8) 0.0292(8) 0.0311(8) 0.0083(6) 0.0035(6) 0.0134(6)
C20 0.0317(8) 0.0293(8) 0.0308(8) 0.0082(6) 0.0021(6) 0.0134(6)
C21 0.0295(8) 0.0299(8) 0.0291(8) 0.0066(6) 0.0014(6) 0.0140(6)
C22 0.0313(8) 0.0315(8) 0.0276(8) 0.0055(6) 0.0011(6) 0.0145(7)
C23 0.0266(7) 0.0296(8) 0.0282(8) 0.0036(6) -0.0004(6) 0.0129(6)
C24 0.0269(7) 0.0258(7) 0.0249(7) 0.0026(6) 0.0000(6) 0.0102(6)
C25 0.0243(7) 0.0355(9) 0.0359(9) 0.0098(7) 0.0047(6) 0.0065(6)
C26 0.0232(7) 0.0414(9) 0.0364(9) 0.0034(7) -0.0001(6) 0.0114(7)
C27 0.0304(8) 0.0269(7) 0.0270(8) -0.0011(6) -0.0027(6) 0.0123(6)
C28 0.0301(8) 0.0255(7) 0.0255(7) 0.0026(6) 0.0027(6) 0.0098(6)
C29 0.0245(7) 0.0281(7) 0.0275(8) 0.0017(6) 0.0026(6) 0.0104(6)
C30 0.0434(10) 0.0323(8) 0.0323(9) -0.0058(7) -0.0095(7) 0.0207(8)
C31 0.0421(10) 0.0239(8) 0.0366(9) 0.0005(7) 0.0076(7) 0.0073(7)
C32 0.0454(11) 0.0353(9) 0.0382(10) -0.0062(8) 0.0046(8) 0.0003(8)
C33 0.0324(8) 0.0369(9) 0.0298(8) 0.0032(7) 0.0020(7) 0.0156(7)
C34 0.0648(16) 0.099(2) 0.0355(11) -0.0015(12) -0.0151(11) 0.0333(15)
C35 0.0336(9) 0.0285(8) 0.0418(10) 0.0062(7) 0.0099(7) 0.0104(7)
C36 0.0269(8) 0.0313(8) 0.0429(10) 0.0044(7) 0.0095(7) 0.0068(6)
C37 0.0336(9) 0.0273(8) 0.0397(9) 0.0079(7) 0.0032(7) 0.0094(7)
C38 0.0376(9) 0.0286(8) 0.0394(10) 0.0003(7) -0.0009(8) 0.0016(7)
O3 0.1016(15) 0.0511(10) 0.0513(10) 0.0115(9) -0.0027(10) 0.0354(10)

loop_
_atom_type_symbol
_atom_type_description
_atom_type_scat_dispersion_real
_atom_type_scat_dispersion_imag
_atom_type_scat_source
C C 0.0033 0.0016 'International Tables Vol C Tables 4.2.6.8 and 6.1.1.4'
H H 0.0000 0.0000 'International Tables Vol C Tables 4.2.6.8 and 6.1.1.4'
O O 0.0106 0.0060 'International Tables Vol C Tables 4.2.6.8 and 6.1.1.4'
N N 0.0061 0.0033 'International Tables Vol C Tables 4.2.6.8 and 6.1.1.4'
Ni Ni 0.3393 1.1124 'International Tables Vol C Tables 4.2.6.8 and 6.1.1.4'

loop_
_geom_angle_atom_site_label_1
_geom_angle_atom_site_label_2
_geom_angle_atom_site_label_3
_geom_angle
C38 Ni1 C37 88.76(8)
C38 Ni1 C36 174.92(8)
C37 Ni1 C36 90.98(7)
C38 Ni1 C35 90.51(8)
C37 Ni1 C35 178.85(8)
C36 Ni1 C35 89.82(7)
C9 O1 C12 117.64(13)
C24 O2 C23 117.55(12)
C4 N1 C2 108.34(15)
C4 N1 C1 126.07(16)
C2 N1 C1 125.58(17)
C4 N2 C3 108.34(14)
C4 N2 C5 127.11(13)
C3 N2 C5 123.66(13)
C33 N3 C32 108.56(15)
C33 N3 C34 124.52(19)
C32 N3 C34 126.90(19)
C33 N4 C31 108.59(14)
C33 N4 C30 122.38(14)
C31 N4 C30 128.84(14)
N1 C1 H1A 109.5
N1 C1 H1B 109.5
H1A C1 H1B 109.5
N1 C1 H1C 109.5
H1A C1 H1C 109.5
H1B C1 H1C 109.5
C3 C2 N1 107.27(16)
C3 C2 H2 126.4
N1 C2 H2 126.4
C2 C3 N2 107.30(15)
C2 C3 H3 126.4
N2 C3 H3 126.4
N2 C4 N1 108.74(14)
N2 C4 H4 125.6
N1 C4 H4 125.6
N2 C5 C6 113.16(13)
N2 C5 H5A 108.9
C6 C5 H5A 108.9
N2 C5 H5B 108.9
C6 C5 H5B 108.9
H5A C5 H5B 107.8
C7 C6 C11 118.49(14)
C7 C6 C5 120.84(15)
C11 C6 C5 120.58(14)
C6 C7 C8 121.54(15)
C6 C7 H7 119.2
C8 C7 H7 119.2
C9 C8 C7 119.20(15)
C9 C8 H8 120.4
C7 C8 H8 120.4
O1 C9 C8 124.57(14)
O1 C9 C10 115.63(14)
C8 C9 C10 119.79(14)
C11 C10 C9 120.27(14)
C11 C10 H10 119.9
C9 C10 H10 119.9
C10 C11 C6 120.69(14)
C10 C11 H11 119.7
C6 C11 H11 119.7
O1 C12 C13 107.75(13)
O1 C12 H12A 110.2
C13 C12 H12A 110.2
O1 C12 H12B 110.2
C13 C12 H12B 110.2
H12A C12 H12B 108.5
C12 C13 C14 112.02(14)
C12 C13 H13A 109.2
C14 C13 H13A 109.2
C12 C13 H13B 109.2
C14 C13 H13B 109.2
H13A C13 H13B 107.9
C13 C14 C15 113.53(14)
C13 C14 H14A 108.9
C15 C14 H14A 108.9
C13 C14 H14B 108.9
C15 C14 H14B 108.9
H14A C14 H14B 107.7
C16 C15 C14 113.05(13)
C16 C15 H15A 109.0
C14 C15 H15A 109.0
C16 C15 H15B 109.0
C14 C15 H15B 109.0
H15A C15 H15B 107.8
C15 C16 C17 114.33(13)
C15 C16 H16A 108.7
C17 C16 H16A 108.7
C15 C16 H16B 108.7
C17 C16 H16B 108.7
H16A C16 H16B 107.6
C18 C17 C16 113.16(13)
C18 C17 H17A 108.9
C16 C17 H17A 108.9
C18 C17 H17B 108.9
C16 C17 H17B 108.9
H17A C17 H17B 107.8
C17 C18 C19 113.53(13)
C17 C18 H18A 108.9
C19 C18 H18A 108.9
C17 C18 H18B 108.9
C19 C18 H18B 108.9
H18A C18 H18B 107.7
C20 C19 C18 114.27(13)
C20 C19 H19A 108.7
C18 C19 H19A 108.7
C20 C19 H19B 108.7
C18 C19 H19B 108.7
H19A C19 H19B 107.6
C19 C20 C21 113.62(13)
C19 C20 H20A 108.8
C21 C20 H20A 108.8
C19 C20 H20B 108.8
C21 C20 H20B 108.8
H20A C20 H20B 107.7
C22 C21 C20 113.35(13)
C22 C21 H21A 108.9
C20 C21 H21A 108.9
C22 C21 H21B 108.9
C20 C21 H21B 108.9
H21A C21 H21B 107.7
C23 C22 C21 111.10(13)
C23 C22 H22A 109.4
C21 C22 H22A 109.4
C23 C22 H22B 109.4
C21 C22 H22B 109.4
H22A C22 H22B 108.0
O2 C23 C22 107.86(13)
O2 C23 H23A 110.1
C22 C23 H23A 110.1
O2 C23 H23B 110.1
C22 C23 H23B 110.1
H23A C23 H23B 108.4
O2 C24 C29 124.70(14)
O2 C24 C25 115.43(14)
C29 C24 C25 119.87(14)
C26 C25 C24 120.33(15)
C26 C25 H25 119.8
C24 C25 H25 119.8
C25 C26 C27 120.37(15)
C25 C26 H26 119.8
C27 C26 H26 119.8
C28 C27 C26 118.73(14)
C28 C27 C30 120.87(15)
C26 C27 C30 120.37(15)
C27 C28 C29 121.53(15)
C27 C28 H28 119.2
C29 C28 H28 119.2
C24 C29 C28 119.17(14)
C24 C29 H29 120.4
C28 C29 H29 120.4
N4 C30 C27 112.96(13)
N4 C30 H30A 109.0
C27 C30 H30A 109.0
N4 C30 H30B 109.0
C27 C30 H30B 109.0
H30A C30 H30B 107.8
C32 C31 N4 106.74(16)
C32 C31 H31 126.6
N4 C31 H31 126.6
C31 C32 N3 107.29(16)
C31 C32 H32 126.4
N3 C32 H32 126.4
N3 C33 N4 108.81(15)
N3 C33 H33 125.6
N4 C33 H33 125.6
N3 C34 H34A 109.5
N3 C34 H34B 109.5
H34A C34 H34B 109.5
N3 C34 H34C 109.5
H34A C34 H34C 109.5
H34B C34 H34C 109.5
N5 C35 Ni1 177.68(18)
N6 C36 Ni1 176.86(17)
N7 C37 Ni1 177.42(17)
N8 C38 Ni1 177.16(18)
HO1 O3 HO2 93(3)

loop_
_geom_bond_atom_site_label_1
_geom_bond_atom_site_label_2
_geom_bond_distance
Ni1 C38 1.8613(19)
Ni1 C37 1.8637(18)
Ni1 C36 1.8713(18)
Ni1 C35 1.8727(18)
O1 C9 1.3658(18)
O1 C12 1.4312(19)
O2 C24 1.3666(18)
O2 C23 1.4324(19)
N1 C4 1.330(2)
N1 C2 1.373(2)
N1 C1 1.465(2)
N2 C4 1.320(2)
N2 C3 1.379(2)
N2 C5 1.478(2)
N3 C33 1.322(2)
N3 C32 1.370(3)
N3 C34 1.482(3)
N4 C33 1.327(2)
N4 C31 1.373(2)
N4 C30 1.478(2)
N5 C35 1.137(2)
N6 C36 1.150(2)
N7 C37 1.147(2)
N8 C38 1.150(2)
C1 H1A 0.9800
C1 H1B 0.9800
C1 H1C 0.9800
C2 C3 1.337(3)
C2 H2 0.9500
C3 H3 0.9500
C4 H4 0.9500
C5 C6 1.501(2)
C5 H5A 0.9900
C5 H5B 0.9900
C6 C7 1.387(2)
C6 C11 1.393(2)
C7 C8 1.393(2)
C7 H7 0.9500
C8 C9 1.389(2)
C8 H8 0.9500
C9 C10 1.393(2)
C10 C11 1.383(2)
C10 H10 0.9500
C11 H11 0.9500
C12 C13 1.511(2)
C12 H12A 0.9900
C12 H12B 0.9900
C13 C14 1.523(2)
C13 H13A 0.9900
C13 H13B 0.9900
C14 C15 1.524(2)
C14 H14A 0.9900
C14 H14B 0.9900
C15 C16 1.518(2)
C15 H15A 0.9900
C15 H15B 0.9900
C16 C17 1.523(2)
C16 H16A 0.9900
C16 H16B 0.9900
C17 C18 1.522(2)
C17 H17A 0.9900
C17 H17B 0.9900
C18 C19 1.522(2)
C18 H18A 0.9900
C18 H18B 0.9900
C19 C20 1.517(2)
C19 H19A 0.9900
C19 H19B 0.9900
C20 C21 1.525(2)
C20 H20A 0.9900
C20 H20B 0.9900
C21 C22 1.524(2)
C21 H21A 0.9900
C21 H21B 0.9900
C22 C23 1.516(2)
C22 H22A 0.9900
C22 H22B 0.9900
C23 H23A 0.9900
C23 H23B 0.9900
C24 C29 1.390(2)
C24 C25 1.395(2)
C25 C26 1.383(2)
C25 H25 0.9500
C26 C27 1.400(2)
C26 H26 0.9500
C27 C28 1.383(2)
C27 C30 1.505(2)
C28 C29 1.394(2)
C28 H28 0.9500
C29 H29 0.9500
C30 H30A 0.9900
C30 H30B 0.9900
C31 C32 1.352(3)
C31 H31 0.9500
C32 H32 0.9500
C33 H33 0.9500
C34 H34A 0.9800
C34 H34B 0.9800
C34 H34C 0.9800
O3 HO1 0.79(3)
O3 HO2 0.91(4)

loop_
_geom_torsion_atom_site_label_1
_geom_torsion_atom_site_label_2
_geom_torsion_atom_site_label_3
_geom_torsion_atom_site_label_4
_geom_torsion
C4 N1 C2 C3 0.0(3)
C1 N1 C2 C3 178.8(2)
N1 C2 C3 N2 0.7(3)
C4 N2 C3 C2 -1.1(2)
C5 N2 C3 C2 -170.97(17)
C3 N2 C4 N1 1.1(2)
C5 N2 C4 N1 170.50(15)
C2 N1 C4 N2 -0.7(2)
C1 N1 C4 N2 -179.47(18)
C4 N2 C5 C6 28.6(2)
C3 N2 C5 C6 -163.48(16)
N2 C5 C6 C7 77.58(19)
N2 C5 C6 C11 -105.90(17)
C11 C6 C7 C8 -0.1(3)
C5 C6 C7 C8 176.50(16)
C6 C7 C8 C9 -0.7(3)
C12 O1 C9 C8 1.9(2)
C12 O1 C9 C10 -177.77(14)
C7 C8 C9 O1 -178.48(15)
C7 C8 C9 C10 1.2(3)
O1 C9 C10 C11 178.86(14)
C8 C9 C10 C11 -0.8(3)
C9 C10 C11 C6 0.0(2)
C7 C6 C11 C10 0.5(2)
C5 C6 C11 C10 -176.14(15)
C9 O1 C12 C13 178.54(13)
O1 C12 C13 C14 -175.15(14)
C12 C13 C14 C15 177.41(14)
C13 C14 C15 C16 178.47(14)
C14 C15 C16 C17 178.68(13)
C15 C16 C17 C18 -178.61(14)
C16 C17 C18 C19 -179.38(13)
C17 C18 C19 C20 -179.59(14)
C18 C19 C20 C21 -178.84(14)
C19 C20 C21 C22 177.68(14)
C20 C21 C22 C23 -179.02(13)
C24 O2 C23 C22 178.73(13)
C21 C22 C23 O2 179.46(13)
C23 O2 C24 C29 1.8(2)
C23 O2 C24 C25 -178.57(14)
O2 C24 C25 C26 -179.54(15)
C29 C24 C25 C26 0.1(3)
C24 C25 C26 C27 -0.6(3)
C25 C26 C27 C28 0.6(3)
C25 C26 C27 C30 178.66(16)
C26 C27 C28 C29 -0.2(2)
C30 C27 C28 C29 -178.24(14)
O2 C24 C29 C28 179.92(14)
C25 C24 C29 C28 0.3(2)
C27 C28 C29 C24 -0.2(2)
C33 N4 C30 C27 171.96(15)
C31 N4 C30 C27 -13.6(3)
C28 C27 C30 N4 -94.38(19)
C26 C27 C30 N4 87.6(2)
C33 N4 C31 C32 0.4(2)
C30 N4 C31 C32 -174.65(17)
N4 C31 C32 N3 0.0(2)
C33 N3 C32 C31 -0.4(2)
C34 N3 C32 C31 178.4(2)
C32 N3 C33 N4 0.6(2)
C34 N3 C33 N4 -178.20(19)
C31 N4 C33 N3 -0.7(2)
C30 N4 C33 N3 174.80(15)
C38 Ni1 C35 N5 127(4)
C37 Ni1 C35 N5 76(6)
C36 Ni1 C35 N5 -58(4)
C38 Ni1 C36 N6 31(4)
C37 Ni1 C36 N6 118(3)
C35 Ni1 C36 N6 -63(3)
C38 Ni1 C37 N7 12(4)
C36 Ni1 C37 N7 -163(4)
C35 Ni1 C37 N7 63(7)
C37 Ni1 C38 N8 -72(4)
C36 Ni1 C38 N8 15(4)
C35 Ni1 C38 N8 108(4)
